data_4114161
loop_
_publ_author_name
'Mahendra Nath'
'John C. Huffman'
'Jeffrey M. Zaleski'

_publ_contact_author_name 'J. C. Huffman'
_publ_section_title
;
 Ambient Temperature Activation of Haloporphyrinic-Enediynes: Electronic
 Contributions to Bergman Cycloaromatization
;
_journal_name_full 'Journal of the American Chemical Society'
_journal_page_first 11484
_journal_page_last 11485
_journal_paper_doi 10.1021/ja0302782
_journal_volume 125
_journal_year 2003
_chemical_formula_sum 'C48 H24 Br2 N4 Ni'
_chemical_formula_weight 875.24
_chemical_name_systematic
; 
  ? 
;
_space_group_IT_number 61
_symmetry_cell_setting orthorhombic
_symmetry_space_group_name_Hall '-P 2ac 2ab'
_symmetry_space_group_name_H-M 'P b c a'
_atom_sites_solution_hydrogens geom
_atom_sites_solution_primary direct
_atom_sites_solution_secondary difmap
_audit_creation_date 08/15/2002
_audit_creation_method SHELXL-97
_cell_angle_alpha 90.00
_cell_angle_beta 90.00
_cell_angle_gamma 90.00
_cell_formula_units_Z 8
_cell_length_a 26.8378(15)
_cell_length_b 7.2109(4)
_cell_length_c 34.9225(18)
_cell_measurement_reflns_used 6479
_cell_measurement_temperature 120(2)
_cell_measurement_theta_max 26.83
_cell_measurement_theta_min 2.54
_cell_volume 6758.4(6)
_computing_cell_refinement 'Bruker XSCANS'
_computing_data_collection 'Bruker XSCANS'
_computing_data_reduction 'Bruker SHELXTL'
_computing_structure_refinement 'SHELXL-97 (Sheldrick, 1997)'
_computing_structure_solution 'SHELXS-97 (Sheldrick, 1990)'
_diffrn_ambient_temperature 120(2)
_diffrn_detector 'CCD area detector'
_diffrn_detector_area_resol_mean 44.52
_diffrn_detector_type 'Bruker SMART 6000'
_diffrn_measured_fraction_theta_full 0.996
_diffrn_measured_fraction_theta_max 0.996
_diffrn_measurement_details '   0.30 degree frames measured for  64.63 seconds each'
_diffrn_measurement_device 'three-circle goniometer with fixed chi'
_diffrn_measurement_device_type 'Bruker Platform goniometer'
_diffrn_measurement_method '\w scans'
_diffrn_radiation_monochromator graphite
_diffrn_radiation_source 'fine-focus sealed tube'
_diffrn_radiation_type MoK\a
_diffrn_radiation_wavelength 0.71073
_diffrn_reflns_av_R_equivalents 0.1905
_diffrn_reflns_av_sigmaI/netI 0.2016
_diffrn_reflns_limit_h_max 37
_diffrn_reflns_limit_h_min -37
_diffrn_reflns_limit_k_max 10
_diffrn_reflns_limit_k_min -9
_diffrn_reflns_limit_l_max 49
_diffrn_reflns_limit_l_min -44
_diffrn_reflns_number 52199
_diffrn_reflns_theta_full 30.06
_diffrn_reflns_theta_max 30.06
_diffrn_reflns_theta_min 2.56
_diffrn_standards_decay_% 0.0
_exptl_absorpt_coefficient_mu 2.985
_exptl_absorpt_correction_type none
_exptl_crystal_colour black
_exptl_crystal_density_diffrn 1.720
_exptl_crystal_description needle
_exptl_crystal_F_000 3504
_exptl_crystal_size_max 0.35
_exptl_crystal_size_mid 0.08
_exptl_crystal_size_min 0.06
_refine_diff_density_max 0.896
_refine_diff_density_min -0.776
_refine_diff_density_rms 0.104
_refine_ls_extinction_method none
_refine_ls_goodness_of_fit_ref 0.792
_refine_ls_hydrogen_treatment mixed
_refine_ls_matrix_type full
_refine_ls_number_parameters 592
_refine_ls_number_reflns 9859
_refine_ls_number_restraints 0
_refine_ls_restrained_S_all 0.792
_refine_ls_R_factor_all 0.1584
_refine_ls_R_factor_gt 0.0539
_refine_ls_shift/su_max 0.034
_refine_ls_shift/su_mean 0.002
_refine_ls_structure_factor_coef Fsqd
_refine_ls_weighting_details 'calc w=1/[\s^2^(Fo^2^)+(0.0243P)^2^+0.0000P] where P=(Fo^2^+2Fc^2^)/3'
_refine_ls_weighting_scheme calc
_refine_ls_wR_factor_gt 0.0778
_refine_ls_wR_factor_ref 0.0953
_reflns_number_gt 4224
_reflns_number_total 9859
_reflns_threshold_expression 2sigma(I)
_cod_data_source_file ja0302782_1.cif
_cod_data_source_block MSC02073
_cod_database_code 4114161

loop_
_symmetry_equiv_pos_as_xyz
'x, y, z'
'-x+1/2, -y, z+1/2'
'x+1/2, -y+1/2, -z'
'-x, y+1/2, -z+1/2'
'-x, -y, -z'
'x-1/2, y, -z-1/2'
'-x-1/2, y-1/2, z'
'x, -y-1/2, z-1/2'

loop_
_atom_site_label
_atom_site_type_symbol
_atom_site_fract_x
_atom_site_fract_y
_atom_site_fract_z
_atom_site_U_iso_or_equiv
_atom_site_adp_type
_atom_site_occupancy
_atom_site_symmetry_multiplicity
_atom_site_calc_flag
Ni1 Ni 0.633484(19) 0.61501(8) 0.104302(16) 0.01863(13) Uani 1 1 d
N2 N 0.66721(12) 0.6327(4) 0.05803(10) 0.0203(8) Uani 1 1 d
C3 C 0.64636(14) 0.6468(5) 0.02219(12) 0.0177(10) Uani 1 1 d
C4 C 0.68377(15) 0.6533(6) -0.00625(12) 0.0204(10) Uani 1 1 d
C5 C 0.72868(16) 0.6499(6) 0.01248(12) 0.0230(10) Uani 1 1 d
C6 C 0.71815(15) 0.6318(6) 0.05224(13) 0.0222(10) Uani 1 1 d
C7 C 0.75566(14) 0.6008(5) 0.07781(13) 0.0205(10) Uani 1 1 d
C8 C 0.74326(15) 0.5310(6) 0.11451(12) 0.0207(10) Uani 1 1 d
C9 C 0.77526(17) 0.4391(6) 0.14111(14) 0.0259(11) Uani 1 1 d
C10 C 0.74728(16) 0.3741(6) 0.16972(13) 0.0234(10) Uani 1 1 d
C11 C 0.69716(16) 0.4311(6) 0.16245(13) 0.0220(10) Uani 1 1 d
N12 N 0.69464(12) 0.5272(5) 0.12791(10) 0.0199(8) Uani 1 1 d
C13 C 0.65788(16) 0.3985(6) 0.18676(12) 0.0248(11) Uani 1 1 d
C14 C 0.61140(16) 0.4840(6) 0.18204(13) 0.0253(11) Uani 1 1 d
C15 C 0.57369(18) 0.4979(7) 0.21078(14) 0.0321(12) Uani 1 1 d
C16 C 0.53984(18) 0.6216(7) 0.19852(14) 0.0328(12) Uani 1 1 d
C17 C 0.55461(15) 0.6796(6) 0.16138(12) 0.0236(10) Uani 1 1 d
N18 N 0.59857(12) 0.5954(5) 0.15143(10) 0.0205(8) Uani 1 1 d
C19 C 0.52599(15) 0.7930(6) 0.13727(12) 0.0235(10) Uani 1 1 d
C20 C 0.53474(15) 0.7994(6) 0.09819(12) 0.0206(10) Uani 1 1 d
C21 C 0.50159(16) 0.8760(6) 0.07045(13) 0.0218(10) Uani 1 1 d
C22 C 0.51800(16) 0.8268(6) 0.03589(14) 0.0226(10) Uani 1 1 d
C23 C 0.56350(14) 0.7260(6) 0.04115(12) 0.0175(10) Uani 1 1 d
N24 N 0.57371(12) 0.7097(4) 0.07927(10) 0.0186(8) Uani 1 1 d
C25 C 0.59727(15) 0.6728(5) 0.01194(12) 0.0187(10) Uani 1 1 d
C26 C 0.58706(15) 0.6584(6) -0.02923(12) 0.0208(10) Uani 1 1 d
C27 C 0.53763(16) 0.6279(6) -0.04144(13) 0.0213(10) Uani 1 1 d
C28 C 0.52469(18) 0.6126(6) -0.07934(14) 0.0262(11) Uani 1 1 d
C29 C 0.5607(2) 0.6271(7) -0.10668(16) 0.0329(13) Uani 1 1 d
C30 C 0.60976(19) 0.6483(7) -0.09626(14) 0.0320(13) Uani 1 1 d
C31 C 0.62512(16) 0.6641(6) -0.05821(13) 0.0241(11) Uani 1 1 d
C32 C 0.67780(15) 0.6699(6) -0.04569(12) 0.0210(10) Uani 1 1 d
C33 C 0.72457(16) 0.6823(6) -0.06455(11) 0.0225(10) Uani 1 1 d
C34 C 0.77099(16) 0.6710(6) -0.04533(13) 0.0251(10) Uani 1 1 d
C35 C 0.77508(16) 0.6584(6) -0.00448(13) 0.0237(10) Uani 1 1 d
C36 C 0.81729(15) 0.6559(6) 0.02256(14) 0.0259(11) Uani 1 1 d
C37 C 0.86727(18) 0.6875(6) 0.01258(16) 0.0305(12) Uani 1 1 d
C38 C 0.90455(17) 0.6998(7) 0.03854(17) 0.0349(13) Uani 1 1 d
C39 C 0.89433(17) 0.6829(7) 0.07716(18) 0.0345(13) Uani 1 1 d
C40 C 0.84639(16) 0.6523(6) 0.08844(15) 0.0264(11) Uani 1 1 d
C41 C 0.80670(15) 0.6331(6) 0.06277(13) 0.0232(10) Uani 1 1 d
C42 C 0.66487(17) 0.2726(7) 0.22050(12) 0.0280(11) Uani 1 1 d
C43 C 0.64197(19) 0.0994(9) 0.22048(16) 0.0421(14) Uani 1 1 d
C44 C 0.6471(2) -0.0223(11) 0.2501(2) 0.066(2) Uani 1 1 d
C45 C 0.6760(3) 0.0261(12) 0.2804(2) 0.073(2) Uani 1 1 d
C46 C 0.6987(2) 0.1957(13) 0.28221(18) 0.065(2) Uani 1 1 d
C47 C 0.6940(2) 0.3203(10) 0.25088(17) 0.0485(16) Uani 1 1 d
C48 C 0.48278(16) 0.8962(7) 0.15394(12) 0.0246(11) Uani 1 1 d
C49 C 0.49203(19) 1.0402(7) 0.17886(14) 0.0312(13) Uani 1 1 d
C50 C 0.4520(2) 1.1366(8) 0.19570(14) 0.0357(13) Uani 1 1 d
C51 C 0.4042(2) 1.0830(8) 0.18757(15) 0.0392(15) Uani 1 1 d
C52 C 0.39535(19) 0.9391(8) 0.16320(14) 0.0375(14) Uani 1 1 d
Br53 Br 0.726302(19) 0.72255(7) -0.118536(14) 0.04064(15) Uani 1 1 d
C53 C 0.43404(18) 0.8470(7) 0.14656(13) 0.0304(12) Uani 1 1 d
Br54 Br 0.829410(18) 0.67262(7) -0.076067(15) 0.03925(15) Uani 1 1 d
H54 H 0.8061(13) 0.409(5) 0.1378(10) 0.005(10) Uiso 1 1 d
H55 H 0.7590(12) 0.299(5) 0.1919(10) 0.009(10) Uiso 1 1 d
H56 H 0.5722(14) 0.420(6) 0.2332(12) 0.023(12) Uiso 1 1 d
H57 H 0.5109(14) 0.665(5) 0.2085(10) 0.018(11) Uiso 1 1 d
H58 H 0.4768(13) 0.950(5) 0.0792(10) 0.008(10) Uiso 1 1 d
H59 H 0.5057(13) 0.863(5) 0.0135(10) 0.012(11) Uiso 1 1 d
H60 H 0.5146(12) 0.610(5) -0.0224(10) 0.000(9) Uiso 1 1 d
H61 H 0.4920(14) 0.595(5) -0.0858(11) 0.019(11) Uiso 1 1 d
H62 H 0.5554(16) 0.621(6) -0.1283(13) 0.030(15) Uiso 1 1 d
H63 H 0.6336(15) 0.656(6) -0.1122(12) 0.026(13) Uiso 1 1 d
H64 H 0.8740(14) 0.710(5) -0.0116(11) 0.013(12) Uiso 1 1 d
H65 H 0.9363(17) 0.737(6) 0.0311(12) 0.044(15) Uiso 1 1 d
H66 H 0.9150(16) 0.689(6) 0.0950(12) 0.029(15) Uiso 1 1 d
H67 H 0.8393(12) 0.648(5) 0.1130(10) 0.000(10) Uiso 1 1 d
H68 H 0.6250(16) 0.060(6) 0.1985(12) 0.028(14) Uiso 1 1 d
H69 H 0.634(3) -0.153(12) 0.250(2) 0.08(4) Uiso 1 1 d
H70 H 0.684(2) -0.038(9) 0.3023(19) 0.10(3) Uiso 1 1 d
H71 H 0.7196(19) 0.251(7) 0.2984(14) 0.050(17) Uiso 1 1 d
H72 H 0.7067(16) 0.435(6) 0.2506(12) 0.027(15) Uiso 1 1 d
H73 H 0.5215(13) 1.078(5) 0.1844(9) 0.000(10) Uiso 1 1 d
H74 H 0.4631(13) 1.232(5) 0.2128(10) 0.010(10) Uiso 1 1 d
H75 H 0.380(2) 1.142(7) 0.1966(15) 0.07(2) Uiso 1 1 d
H76 H 0.3628(15) 0.898(5) 0.1583(11) 0.019(11) Uiso 1 1 d
H77 H 0.4293(14) 0.747(5) 0.1326(11) 0.016(12) Uiso 1 1 d

loop_
_atom_site_aniso_label
_atom_site_aniso_U_11
_atom_site_aniso_U_22
_atom_site_aniso_U_33
_atom_site_aniso_U_23
_atom_site_aniso_U_13
_atom_site_aniso_U_12
Ni1 0.0154(3) 0.0185(3) 0.0221(3) -0.0014(2) 0.0008(2) 0.0001(2)
N2 0.0156(18) 0.015(2) 0.030(2) -0.0002(16) 0.0030(16) -0.0019(16)
C3 0.016(2) 0.010(2) 0.027(3) -0.0013(18) 0.0051(19) -0.0011(17)
C4 0.020(2) 0.013(3) 0.028(3) 0.0014(19) 0.0091(19) 0.0020(18)
C5 0.020(2) 0.015(2) 0.034(3) -0.0026(19) 0.009(2) -0.0028(19)
C6 0.021(2) 0.011(2) 0.034(3) -0.001(2) 0.006(2) -0.0004(19)
C7 0.016(2) 0.011(2) 0.035(3) -0.008(2) 0.005(2) -0.0040(17)
C8 0.020(2) 0.015(2) 0.028(3) -0.010(2) 0.000(2) -0.0022(18)
C9 0.013(2) 0.023(3) 0.042(3) -0.010(2) -0.002(2) 0.005(2)
C10 0.025(2) 0.018(3) 0.027(3) -0.008(2) -0.006(2) 0.005(2)
C11 0.021(2) 0.019(3) 0.026(3) -0.004(2) -0.005(2) -0.0020(19)
N12 0.0212(19) 0.016(2) 0.022(2) -0.0054(16) 0.0010(17) -0.0039(16)
C13 0.023(2) 0.026(3) 0.025(3) -0.003(2) -0.007(2) 0.000(2)
C14 0.027(3) 0.025(3) 0.024(3) -0.001(2) -0.001(2) -0.006(2)
C15 0.030(3) 0.037(3) 0.029(3) 0.002(3) 0.005(2) 0.004(2)
C16 0.027(3) 0.040(3) 0.031(3) 0.001(3) 0.001(2) 0.004(3)
C17 0.023(2) 0.025(3) 0.023(3) -0.009(2) 0.000(2) -0.004(2)
N18 0.0183(18) 0.020(2) 0.023(2) -0.0008(17) -0.0007(16) 0.0005(16)
C19 0.020(2) 0.025(3) 0.026(3) -0.003(2) 0.001(2) 0.001(2)
C20 0.017(2) 0.014(2) 0.031(3) -0.003(2) 0.006(2) -0.0024(18)
C21 0.020(2) 0.019(3) 0.027(3) -0.003(2) 0.002(2) 0.0060(19)
C22 0.023(2) 0.020(3) 0.025(3) 0.009(2) -0.003(2) 0.000(2)
C23 0.014(2) 0.016(2) 0.022(2) -0.0023(19) 0.0015(18) -0.0046(18)
N24 0.0203(18) 0.014(2) 0.021(2) -0.0008(16) 0.0016(16) -0.0017(15)
C25 0.022(2) 0.006(2) 0.028(3) 0.0037(18) 0.003(2) -0.0025(18)
C26 0.024(2) 0.010(2) 0.028(3) -0.0005(19) 0.003(2) 0.0014(19)
C27 0.026(2) 0.017(3) 0.020(3) 0.005(2) 0.006(2) 0.004(2)
C28 0.028(3) 0.020(3) 0.030(3) 0.002(2) -0.003(2) 0.001(2)
C29 0.046(3) 0.032(3) 0.020(3) 0.007(3) -0.003(3) 0.001(2)
C30 0.035(3) 0.032(3) 0.029(3) 0.006(2) 0.006(2) 0.004(2)
C31 0.028(3) 0.015(3) 0.029(3) 0.003(2) 0.002(2) 0.003(2)
C32 0.022(2) 0.011(2) 0.030(3) -0.0019(19) 0.008(2) 0.0021(19)
C33 0.028(2) 0.013(2) 0.026(3) 0.0030(19) 0.008(2) 0.003(2)
C34 0.021(2) 0.017(2) 0.037(3) 0.002(2) 0.018(2) -0.003(2)
C35 0.022(2) 0.011(2) 0.038(3) -0.002(2) 0.010(2) -0.003(2)
C36 0.022(2) 0.010(3) 0.046(3) -0.002(2) 0.011(2) 0.0003(18)
C37 0.026(3) 0.021(3) 0.044(3) -0.003(2) 0.016(3) -0.001(2)
C38 0.011(2) 0.030(3) 0.064(4) 0.000(3) 0.008(3) -0.001(2)
C39 0.021(3) 0.023(3) 0.060(4) -0.001(3) -0.001(3) 0.002(2)
C40 0.023(2) 0.024(3) 0.033(3) -0.002(2) 0.001(2) -0.002(2)
C41 0.018(2) 0.008(2) 0.044(3) -0.003(2) 0.004(2) -0.0037(18)
C42 0.025(3) 0.034(3) 0.024(3) 0.002(2) -0.002(2) 0.010(2)
C43 0.033(3) 0.058(4) 0.035(3) 0.016(3) 0.002(3) -0.002(3)
C44 0.046(4) 0.080(6) 0.072(5) 0.045(4) -0.005(4) -0.001(4)
C45 0.052(5) 0.095(7) 0.071(6) 0.050(5) 0.012(4) 0.016(4)
C46 0.041(4) 0.118(7) 0.037(4) -0.002(5) -0.013(3) 0.022(4)
C47 0.048(4) 0.054(5) 0.043(4) 0.001(3) -0.006(3) 0.005(3)
C48 0.028(3) 0.025(3) 0.021(3) -0.002(2) 0.008(2) 0.004(2)
C49 0.025(3) 0.041(4) 0.028(3) 0.002(2) 0.000(2) 0.008(3)
C50 0.048(3) 0.036(4) 0.024(3) -0.009(2) 0.002(3) 0.009(3)
C51 0.042(4) 0.051(4) 0.025(3) 0.000(3) 0.008(3) 0.019(3)
C52 0.027(3) 0.058(4) 0.027(3) -0.002(3) 0.006(3) 0.005(3)
Br53 0.0410(3) 0.0485(4) 0.0324(3) 0.0070(3) 0.0170(3) 0.0016(3)
C53 0.033(3) 0.036(4) 0.022(3) -0.011(2) 0.002(2) 0.007(3)
Br54 0.0295(3) 0.0416(3) 0.0467(3) -0.0083(3) 0.0210(3) -0.0073(2)

loop_
_atom_type_symbol
_atom_type_description
_atom_type_scat_dispersion_real
_atom_type_scat_dispersion_imag
_atom_type_scat_source
C C 0.0033 0.0016 'International Tables Vol C Tables 4.2.6.8 and 6.1.1.4'
H H 0.0000 0.0000 'International Tables Vol C Tables 4.2.6.8 and 6.1.1.4'
N N 0.0061 0.0033 'International Tables Vol C Tables 4.2.6.8 and 6.1.1.4'
Ni Ni 0.3393 1.1124 'International Tables Vol C Tables 4.2.6.8 and 6.1.1.4'
Br Br -0.2901 2.4595 'International Tables Vol C Tables 4.2.6.8 and 6.1.1.4'

loop_
_geom_angle_atom_site_label_1
_geom_angle_atom_site_label_2
_geom_angle_atom_site_label_3
_geom_angle
N2 Ni1 N18 179.48(15)
N2 Ni1 N12 88.85(15)
N18 Ni1 N12 91.42(14)
N2 Ni1 N24 89.24(14)
N18 Ni1 N24 90.50(14)
N12 Ni1 N24 177.67(14)
C3 N2 C6 105.6(3)
C3 N2 Ni1 126.8(3)
C6 N2 Ni1 127.5(3)
N2 C3 C25 129.5(4)
N2 C3 C4 110.7(3)
C25 C3 C4 119.5(4)
C5 C4 C32 125.1(4)
C5 C4 C3 106.8(4)
C32 C4 C3 128.1(4)
C4 C5 C35 126.0(4)
C4 C5 C6 107.0(4)
C35 C5 C6 127.0(4)
C7 C6 N2 129.4(4)
C7 C6 C5 120.5(4)
N2 C6 C5 109.8(4)
C6 C7 C8 118.5(4)
C6 C7 C41 115.0(4)
C8 C7 C41 126.3(4)
N12 C8 C7 122.2(4)
N12 C8 C9 109.7(4)
C7 C8 C9 127.7(4)
C10 C9 C8 108.2(4)
C9 C10 C11 107.2(4)
C13 C11 N12 125.7(4)
C13 C11 C10 124.3(4)
N12 C11 C10 110.0(4)
C8 N12 C11 104.9(3)
C8 N12 Ni1 130.2(3)
C11 N12 Ni1 124.8(3)
C11 C13 C14 122.3(4)
C11 C13 C42 119.6(4)
C14 C13 C42 118.1(4)
N18 C14 C13 124.7(4)
N18 C14 C15 109.0(4)
C13 C14 C15 125.4(4)
C16 C15 C14 107.6(4)
C15 C16 C17 107.3(4)
N18 C17 C19 125.2(4)
N18 C17 C16 110.0(4)
C19 C17 C16 124.6(4)
C17 N18 C14 106.0(4)
C17 N18 Ni1 127.7(3)
C14 N18 Ni1 126.2(3)
C20 C19 C17 121.2(4)
C20 C19 C48 119.9(4)
C17 C19 C48 118.7(4)
C19 C20 N24 125.3(4)
C19 C20 C21 125.2(4)
N24 C20 C21 109.0(4)
C22 C21 C20 107.8(4)
C21 C22 C23 107.5(4)
N24 C23 C25 123.4(4)
N24 C23 C22 109.9(4)
C25 C23 C22 126.2(4)
C23 N24 C20 105.8(3)
C23 N24 Ni1 129.3(3)
C20 N24 Ni1 124.5(3)
C3 C25 C23 117.5(4)
C3 C25 C26 115.0(4)
C23 C25 C26 127.2(4)
C27 C26 C31 117.3(4)
C27 C26 C25 118.9(4)
C31 C26 C25 123.7(4)
C28 C27 C26 122.8(4)
C29 C28 C27 119.3(5)
C28 C29 C30 120.2(5)
C29 C30 C31 123.0(5)
C30 C31 C26 117.2(4)
C30 C31 C32 124.4(4)
C26 C31 C32 118.1(4)
C4 C32 C33 111.3(4)
C4 C32 C31 113.6(4)
C33 C32 C31 135.1(4)
C34 C33 C32 123.6(4)
C34 C33 Br53 117.1(3)
C32 C33 Br53 119.3(3)
C33 C34 C35 122.8(4)
C33 C34 Br54 117.2(3)
C35 C34 Br54 120.0(3)
C5 C35 C34 111.2(4)
C5 C35 C36 114.7(4)
C34 C35 C36 134.2(4)
C37 C36 C41 116.6(4)
C37 C36 C35 124.9(4)
C41 C36 C35 118.3(4)
C38 C37 C36 123.4(5)
C37 C38 C39 120.1(5)
C40 C39 C38 118.9(5)
C39 C40 C41 123.3(5)
C40 C41 C36 117.6(4)
C40 C41 C7 119.4(4)
C36 C41 C7 122.9(4)
C47 C42 C43 118.7(5)
C47 C42 C13 122.1(5)
C43 C42 C13 119.2(4)
C44 C43 C42 122.1(6)
C45 C44 C43 119.0(7)
C44 C45 C46 121.3(7)
C45 C46 C47 119.4(7)
C42 C47 C46 119.4(7)
C49 C48 C53 118.9(4)
C49 C48 C19 118.8(4)
C53 C48 C19 122.3(4)
C48 C49 C50 119.9(5)
C51 C50 C49 119.2(5)
C52 C51 C50 120.6(5)
C53 C52 C51 120.2(5)
C52 C53 C48 121.2(5)

loop_
_geom_bond_atom_site_label_1
_geom_bond_atom_site_label_2
_geom_bond_distance
Ni1 N2 1.857(3)
Ni1 N18 1.899(3)
Ni1 N12 1.943(3)
Ni1 N24 1.950(3)
N2 C3 1.375(5)
N2 C6 1.382(5)
C3 C25 1.378(5)
C3 C4 1.413(5)
C4 C5 1.371(6)
C4 C32 1.392(6)
C5 C35 1.380(5)
C5 C6 1.423(6)
C6 C7 1.364(6)
C7 C8 1.417(6)
C7 C41 1.485(5)
C8 N12 1.387(5)
C8 C9 1.428(6)
C9 C10 1.335(6)
C10 C11 1.429(6)
C11 C13 1.374(6)
C11 N12 1.393(5)
C13 C14 1.401(6)
C13 C42 1.499(6)
C14 N18 1.381(5)
C14 C15 1.429(6)
C15 C16 1.343(7)
C16 C17 1.419(6)
C17 N18 1.371(5)
C17 C19 1.403(6)
C19 C20 1.386(5)
C19 C48 1.496(6)
C20 N24 1.396(5)
C20 C21 1.427(6)
C21 C22 1.333(6)
C22 C23 1.433(5)
C23 N24 1.364(5)
C23 C25 1.417(5)
C25 C26 1.467(6)
C26 C27 1.411(6)
C26 C31 1.439(6)
C27 C28 1.373(6)
C28 C29 1.363(7)
C29 C30 1.373(7)
C30 C31 1.396(6)
C31 C32 1.481(6)
C32 C33 1.420(5)
C33 C34 1.418(6)
C33 Br53 1.908(4)
C34 C35 1.434(6)
C34 Br54 1.900(4)
C35 C36 1.475(6)
C36 C37 1.405(6)
C36 C41 1.442(6)
C37 C38 1.353(7)
C38 C39 1.382(7)
C39 C40 1.364(6)
C40 C41 1.399(6)
C42 C47 1.362(7)
C42 C43 1.392(7)
C43 C44 1.365(8)
C44 C45 1.356(10)
C45 C46 1.368(10)
C46 C47 1.421(9)
C48 C49 1.377(6)
C48 C53 1.379(6)
C49 C50 1.409(6)
C50 C51 1.368(7)
C51 C52 1.364(7)
C52 C53 1.362(6)
